data_7062260
loop_
_publ_author_name
'Ahangar, Aadil A.'
'Ahmad, Ishtiyaq'
'Dar, Aijaz A.'

_publ_section_title
;
 AIE in the halogenated anils and their utilization as fluorescent probes
 for explosive nitro-aromatics
;
_journal_issue 10
_journal_name_full 'New Journal of Chemistry'
_journal_page_first 4775
_journal_page_last 4783
_journal_paper_doi 10.1039/D2NJ05306C
_journal_volume 47
_journal_year 2023
_chemical_formula_moiety 'C13 H8 Cl2 I N O'
_chemical_formula_sum 'C13 H8 Cl2 I N O'
_chemical_formula_weight 392.00
_space_group_crystal_system triclinic
_space_group_IT_number 2
_space_group_name_Hall '-P 1'
_space_group_name_H-M_alt 'P -1'
_atom_sites_solution_hydrogens geom
_atom_sites_solution_primary dual
_audit_creation_date 2019-10-23
_audit_creation_method
;
Olex2 1.3-ac4
(compiled 2019.04.23 svn.r3594 for Rigaku Oxford Diffraction, GUI svn.r5739)
;
_audit_update_record
;
2022-06-04 deposited with the CCDC.	2023-02-06 downloaded from the CCDC.
;
_cell_angle_alpha 86.407(5)
_cell_angle_beta 74.604(6)
_cell_angle_gamma 64.696(7)
_cell_formula_units_Z 2
_cell_length_a 7.9091(5)
_cell_length_b 8.4598(6)
_cell_length_c 11.0761(7)
_cell_measurement_reflns_used 4599
_cell_measurement_temperature 150
_cell_measurement_theta_max 31.1120
_cell_measurement_theta_min 2.6730
_cell_volume 644.85(9)
_computing_cell_refinement 'CrysAlisPro 1.171.39.46 (Rigaku OD, 2018)'
_computing_data_collection 'CrysAlisPro 1.171.39.46 (Rigaku OD, 2018)'
_computing_data_reduction 'CrysAlisPro 1.171.39.46 (Rigaku OD, 2018)'
_computing_molecular_graphics 'Olex2 (Dolomanov et al., 2009)'
_computing_publication_material 'Olex2 (Dolomanov et al., 2009)'
_computing_structure_refinement 'ShelXL (Sheldrick, 2015)'
_computing_structure_solution 'ShelXT (Sheldrick, 2015)'
_diffrn_ambient_temperature 150
_diffrn_detector 'CCD plate'
_diffrn_measured_fraction_theta_full 0.999
_diffrn_measured_fraction_theta_max 0.895
_diffrn_measurement_details
;
List of Runs (angles in degrees, time in seconds):

  # Type    Start    End  Width  t~exp~   \w     \q     \k     \f   Frames
#--------------------------------------------------------------------------
  1  \w   -110.00  70.00   1.00    4.00    --  -20.00   0.00  36.00  180
  2  \w    -62.00  19.00   1.00    4.00    --  -20.00 -72.00-180.00   81
  3  \w    -62.00  19.00   1.00    4.00    --  -20.00 -72.00  36.00   81
  4  \w    -39.00   4.00   1.00    4.00    --  -20.00  72.00 -36.00   43
  5  \w     -9.00  22.00   1.00    4.00    --  -20.00  72.00 108.00   31
;
_diffrn_measurement_device 'abstract diffractometer'
_diffrn_measurement_device_type 'dtrek-CrysAlisPro-abstract goniometer imported rigaku-d*trek images'
_diffrn_measurement_method '\w scans'
_diffrn_orient_matrix_type 'CrysAlisPro convention (1999,Acta A55,543-557)'
_diffrn_orient_matrix_UB_11 0.0009881000
_diffrn_orient_matrix_UB_12 0.0663778000
_diffrn_orient_matrix_UB_13 -0.0422332000
_diffrn_orient_matrix_UB_21 0.0474682000
_diffrn_orient_matrix_UB_22 -0.0638349000
_diffrn_orient_matrix_UB_23 -0.0509203000
_diffrn_orient_matrix_UB_31 -0.0912517000
_diffrn_orient_matrix_UB_32 0.0122193000
_diffrn_orient_matrix_UB_33 -0.0071037000
_diffrn_radiation_monochromator graphite
_diffrn_radiation_probe x-ray
_diffrn_radiation_type 'Mo K\a'
_diffrn_radiation_wavelength 0.71073
_diffrn_reflns_av_R_equivalents 0.0685
_diffrn_reflns_av_unetI/netI 0.0718
_diffrn_reflns_Laue_measured_fraction_full 0.999
_diffrn_reflns_Laue_measured_fraction_max 0.895
_diffrn_reflns_limit_h_max 11
_diffrn_reflns_limit_h_min -9
_diffrn_reflns_limit_k_max 12
_diffrn_reflns_limit_k_min -12
_diffrn_reflns_limit_l_max 15
_diffrn_reflns_limit_l_min -15
_diffrn_reflns_number 7191
_diffrn_reflns_point_group_measured_fraction_full 0.999
_diffrn_reflns_point_group_measured_fraction_max 0.895
_diffrn_reflns_theta_full 25.242
_diffrn_reflns_theta_max 31.046
_diffrn_reflns_theta_min 2.668
_diffrn_source 'fine-focus sealed X-ray tube'
_diffrn_source_type 'Enhance (Mo) X-ray Source'
_exptl_absorpt_coefficient_mu 2.882
_exptl_absorpt_correction_T_max 1.00000
_exptl_absorpt_correction_T_min 0.54889
_exptl_absorpt_correction_type multi-scan
_exptl_absorpt_process_details
;
CrysAlisPro 1.171.39.46 (Rigaku Oxford Diffraction, 2018)
Empirical absorption correction using spherical harmonics,
 implemented in SCALE3 ABSPACK scaling algorithm.
;
_exptl_crystal_colour colourless
_exptl_crystal_colour_primary colourless
_exptl_crystal_density_diffrn 2.019
_exptl_crystal_description block
_exptl_crystal_F_000 376
_exptl_crystal_size_max 0.2
_exptl_crystal_size_mid 0.12
_exptl_crystal_size_min 0.05
_refine_diff_density_max 0.878
_refine_diff_density_min -1.483
_refine_diff_density_rms 0.239
_refine_ls_extinction_method none
_refine_ls_goodness_of_fit_ref 0.936
_refine_ls_hydrogen_treatment constr
_refine_ls_matrix_type full
_refine_ls_number_parameters 164
_refine_ls_number_reflns 3698
_refine_ls_number_restraints 0
_refine_ls_restrained_S_all 0.936
_refine_ls_R_factor_all 0.0534
_refine_ls_R_factor_gt 0.0400
_refine_ls_shift/su_max 0.001
_refine_ls_shift/su_mean 0.000
_refine_ls_structure_factor_coef Fsqd
_refine_ls_weighting_details 'w=1/[\s^2^(Fo^2^)+(0.0637P)^2^] where P=(Fo^2^+2Fc^2^)/3'
_refine_ls_weighting_scheme calc
_refine_ls_wR_factor_gt 0.0945
_refine_ls_wR_factor_ref 0.1080
_reflns_Friedel_coverage 0.000
_reflns_number_gt 3141
_reflns_number_total 3698
_reflns_threshold_expression 'I > 2\s(I)'
_cod_data_source_file d2nj05306c2.cif
_cod_data_source_block MAA28
_cod_depositor_comments 'Adding full bibliography for 7062258--7062260.cif.'
_cod_original_cell_volume 644.85(8)
_cod_database_code 7062260
_shelx_shelxl_version_number 2014/7
_shelx_space_group_comment
;
The symmetry employed for this shelxl refinement is uniquely defined
by the following loop, which should always be used as a source of
symmetry information in preference to the above space-group names.
They are only intended as comments.
;
_shelx_estimated_absorpt_t_max 0.869
_shelx_estimated_absorpt_t_min 0.596
_reflns_odcompleteness_completeness 89.57
_reflns_odcompleteness_iscentric 1
_reflns_odcompleteness_theta 30.98
_olex2_refinement_description
;
1. Fixed Uiso
 At 1.2 times of:
  All C(H) groups
 At 1.5 times of:
  All O(H) groups
2.a Aromatic/amide H refined with riding coordinates:
 C13(H13), C3(H3), C1(H1A), C9(H9), C12(H12), C7(H7), C10(H10)
2.b Idealised tetrahedral OH refined as rotating group:
 O1(H1)
;
_olex2_submission_special_instructions 'No special instructions were received'
_oxdiff_exptl_absorpt_empirical_details
;
Empirical correction (ABSPACK) includes:
- Absorption correction using spherical harmonics
- Frame scaling
- Detector area scaling
;
_oxdiff_exptl_absorpt_empirical_full_max 1.439
_oxdiff_exptl_absorpt_empirical_full_min 0.738

loop_
_space_group_symop_operation_xyz
'x, y, z'
'-x, -y, -z'

loop_
_atom_site_label
_atom_site_type_symbol
_atom_site_fract_x
_atom_site_fract_y
_atom_site_fract_z
_atom_site_U_iso_or_equiv
_atom_site_adp_type
_atom_site_occupancy
_atom_site_site_symmetry_order
_atom_site_calc_flag
_atom_site_refinement_flags_posn
_atom_site_refinement_flags_adp
_atom_site_refinement_flags_occupancy
_atom_site_disorder_assembly
_atom_site_disorder_group
I1 I 0.70551(3) 0.11640(3) 0.99742(2) 0.02584(10) Uani 1 1 d . . . . .
Cl1 Cl 0.12821(15) 0.36724(14) 0.12620(9) 0.0305(2) Uani 1 1 d . . . . .
Cl2 Cl -0.20391(15) 1.04059(12) 0.30332(9) 0.0300(2) Uani 1 1 d . . . . .
O1 O 0.2981(4) 0.3006(3) 0.3375(2) 0.0245(6) Uani 1 1 d . . . . .
H1 H 0.3525 0.2880 0.3953 0.037 Uiso 1 1 calc GR . . . .
N1 N 0.3470(4) 0.3890(4) 0.5408(3) 0.0186(6) Uani 1 1 d . . . . .
C13 C 0.5348(5) 0.1582(5) 0.6515(3) 0.0204(7) Uani 1 1 d . . . . .
H13 H 0.5558 0.0792 0.5860 0.024 Uiso 1 1 calc R . . . .
C3 C 0.0235(5) 0.7718(5) 0.4152(3) 0.0206(7) Uani 1 1 d . . . . .
H3 H -0.0030 0.8572 0.4779 0.025 Uiso 1 1 calc R . . . .
C4 C 0.1444(5) 0.5974(5) 0.4245(3) 0.0171(6) Uani 1 1 d . . . . .
C8 C 0.4253(5) 0.3377(5) 0.6452(3) 0.0172(6) Uani 1 1 d . . . . .
C1 C -0.0247(5) 0.6974(5) 0.2255(3) 0.0203(7) Uani 1 1 d . . . . .
H1A H -0.0827 0.7317 0.1576 0.024 Uiso 1 1 calc R . . . .
C9 C 0.4011(5) 0.4505(5) 0.7402(4) 0.0232(7) Uani 1 1 d . . . . .
H9 H 0.3286 0.5729 0.7366 0.028 Uiso 1 1 calc R . . . .
C12 C 0.6129(5) 0.0943(5) 0.7518(4) 0.0235(7) Uani 1 1 d . . . . .
H12 H 0.6840 -0.0282 0.7564 0.028 Uiso 1 1 calc R . . . .
C2 C -0.0579(5) 0.8215(5) 0.3157(3) 0.0206(7) Uani 1 1 d . . . . .
C6 C 0.0920(5) 0.5253(5) 0.2353(3) 0.0201(7) Uani 1 1 d . . . . .
C5 C 0.1833(5) 0.4699(5) 0.3328(3) 0.0199(7) Uani 1 1 d . . . . .
C7 C 0.2284(5) 0.5471(5) 0.5310(3) 0.0197(7) Uani 1 1 d . . . . .
H7 H 0.1943 0.6336 0.5948 0.024 Uiso 1 1 calc R . . . .
C10 C 0.4806(5) 0.3884(5) 0.8405(4) 0.0230(7) Uani 1 1 d . . . . .
H10 H 0.4625 0.4675 0.9050 0.028 Uiso 1 1 calc R . . . .
C11 C 0.5866(5) 0.2100(5) 0.8458(3) 0.0195(7) Uani 1 1 d . . . . .

loop_
_atom_site_aniso_label
_atom_site_aniso_U_11
_atom_site_aniso_U_22
_atom_site_aniso_U_33
_atom_site_aniso_U_23
_atom_site_aniso_U_13
_atom_site_aniso_U_12
I1 0.03204(17) 0.02722(16) 0.02130(15) 0.00704(10) -0.01653(11) -0.01069(12)
Cl1 0.0348(5) 0.0287(5) 0.0234(5) -0.0040(4) -0.0151(4) -0.0042(4)
Cl2 0.0384(5) 0.0193(4) 0.0320(5) 0.0067(4) -0.0188(4) -0.0072(4)
O1 0.0265(14) 0.0217(13) 0.0233(13) 0.0007(10) -0.0132(11) -0.0044(11)
N1 0.0194(14) 0.0229(15) 0.0173(14) 0.0070(11) -0.0089(11) -0.0109(12)
C13 0.0223(17) 0.0195(17) 0.0209(17) 0.0045(13) -0.0107(13) -0.0080(14)
C3 0.0210(17) 0.0199(17) 0.0237(17) 0.0072(13) -0.0094(14) -0.0102(14)
C4 0.0140(15) 0.0219(17) 0.0186(16) 0.0047(13) -0.0073(12) -0.0093(13)
C8 0.0213(16) 0.0201(17) 0.0163(15) 0.0083(12) -0.0124(13) -0.0111(14)
C1 0.0208(17) 0.0264(19) 0.0165(16) 0.0071(13) -0.0090(13) -0.0111(14)
C9 0.0261(18) 0.0193(17) 0.0252(18) 0.0058(14) -0.0147(15) -0.0066(14)
C12 0.0211(18) 0.0256(19) 0.0248(18) 0.0012(15) -0.0115(14) -0.0077(15)
C2 0.0210(17) 0.0216(18) 0.0214(17) 0.0077(13) -0.0098(14) -0.0097(14)
C6 0.0171(16) 0.0229(18) 0.0195(17) -0.0011(13) -0.0050(13) -0.0075(14)
C5 0.0150(16) 0.0248(18) 0.0194(16) 0.0042(13) -0.0058(13) -0.0076(14)
C7 0.0205(16) 0.0197(17) 0.0220(17) 0.0030(13) -0.0095(13) -0.0096(13)
C10 0.0289(19) 0.0192(17) 0.0225(18) 0.0011(14) -0.0117(15) -0.0088(15)
C11 0.0209(17) 0.0248(18) 0.0180(16) 0.0081(13) -0.0120(13) -0.0116(14)

loop_
_atom_type_symbol
_atom_type_description
_atom_type_scat_dispersion_real
_atom_type_scat_dispersion_imag
_atom_type_scat_source
C C 0.0033 0.0016 'International Tables Vol C Tables 4.2.6.8 and 6.1.1.4'
H H 0.0000 0.0000 'International Tables Vol C Tables 4.2.6.8 and 6.1.1.4'
Cl Cl 0.1484 0.1585 'International Tables Vol C Tables 4.2.6.8 and 6.1.1.4'
I I -0.4742 1.8119 'International Tables Vol C Tables 4.2.6.8 and 6.1.1.4'
N N 0.0061 0.0033 'International Tables Vol C Tables 4.2.6.8 and 6.1.1.4'
O O 0.0106 0.0060 'International Tables Vol C Tables 4.2.6.8 and 6.1.1.4'

loop_
_geom_angle_atom_site_label_1
_geom_angle_atom_site_label_2
_geom_angle_atom_site_label_3
_geom_angle
_geom_angle_site_symmetry_1
_geom_angle_site_symmetry_3
_geom_angle_publ_flag
C5 O1 H1 109.5 . . ?
C7 N1 C8 122.2(3) . . ?
C8 C13 H13 119.6 . . ?
C12 C13 H13 119.6 . . ?
C12 C13 C8 120.8(3) . . ?
C4 C3 H3 119.9 . . ?
C2 C3 H3 119.9 . . ?
C2 C3 C4 120.3(3) . . ?
C3 C4 C5 120.3(3) . . ?
C3 C4 C7 119.5(3) . . ?
C5 C4 C7 120.2(3) . . ?
C13 C8 N1 116.4(3) . . ?
C9 C8 N1 125.2(3) . . ?
C9 C8 C13 118.4(3) . . ?
C2 C1 H1A 120.3 . . ?
C6 C1 H1A 120.3 . . ?
C6 C1 C2 119.4(3) . . ?
C8 C9 H9 119.3 . . ?
C8 C9 C10 121.3(3) . . ?
C10 C9 H9 119.3 . . ?
C13 C12 H12 120.2 . . ?
C13 C12 C11 119.6(4) . . ?
C11 C12 H12 120.2 . . ?
C3 C2 Cl2 119.8(3) . . ?
C3 C2 C1 120.4(3) . . ?
C1 C2 Cl2 119.8(3) . . ?
C1 C6 Cl1 120.0(3) . . ?
C1 C6 C5 122.0(3) . . ?
C5 C6 Cl1 118.0(3) . . ?
O1 C5 C4 122.7(3) . . ?
O1 C5 C6 119.8(3) . . ?
C6 C5 C4 117.5(3) . . ?
N1 C7 C4 121.7(3) . . ?
N1 C7 H7 119.2 . . ?
C4 C7 H7 119.2 . . ?
C9 C10 H10 120.3 . . ?
C9 C10 C11 119.4(3) . . ?
C11 C10 H10 120.3 . . ?
C12 C11 I1 120.2(3) . . ?
C12 C11 C10 120.4(3) . . ?
C10 C11 I1 119.3(3) . . ?

loop_
_geom_bond_atom_site_label_1
_geom_bond_atom_site_label_2
_geom_bond_distance
_geom_bond_site_symmetry_2
_geom_bond_publ_flag
I1 C11 2.090(3) . ?
Cl1 C6 1.739(3) . ?
Cl2 C2 1.735(4) . ?
O1 H1 0.8400 . ?
O1 C5 1.335(4) . ?
N1 C8 1.413(4) . ?
N1 C7 1.282(5) . ?
C13 H13 0.9500 . ?
C13 C8 1.399(5) . ?
C13 C12 1.383(5) . ?
C3 H3 0.9500 . ?
C3 C4 1.389(5) . ?
C3 C2 1.376(5) . ?
C4 C5 1.405(5) . ?
C4 C7 1.458(5) . ?
C8 C9 1.384(5) . ?
C1 H1A 0.9500 . ?
C1 C2 1.388(5) . ?
C1 C6 1.367(5) . ?
C9 H9 0.9500 . ?
C9 C10 1.386(5) . ?
C12 H12 0.9500 . ?
C12 C11 1.387(5) . ?
C6 C5 1.403(5) . ?
C7 H7 0.9500 . ?
C10 H10 0.9500 . ?
C10 C11 1.385(5) . ?
